data_7702305
loop_
_publ_author_name
'Abram, Ulrich'
'Mack, J\"urgen'
'Ortner, Kirstin'
'M\"uller, Martin'

_publ_section_title
;
 Reactions of
 dichloro[2-(dimethylaminomethyl)phenyl-C1,N&#x200A;]gold(III),
 [Au(damp-C1,N&#x200A;)Cl2], with heterocyclic thiols. Evidence for Au--N
 bond cleavage and protonation of the dimethylamino group
;
_journal_issue 6
_journal_name_full 'Journal of the Chemical Society, Dalton Transactions'
_journal_page_first 1011
_journal_paper_doi 10.1039/a708618k
_journal_year 1998
_chemical_formula_moiety '[Au(Hdamp-C1)(HSthiaz)2Cl]Cl2 x acetone'
_chemical_formula_sum 'C18 H29 Au Cl3 N3 O S4'
_chemical_formula_weight 735.00
_chemical_name_systematic
; 
Chloro{2-(N,N-dimethylammoniummethyl)phenyl-C1}bis
(mercaptothiazolinium)gold(III) dichlorid
;
_space_group_IT_number 2
_space_group_name_Hall '-P 1'
_space_group_name_H-M_alt 'P -1'
_symmetry_cell_setting triclinic
_symmetry_space_group_name_H-M 'P -1'
_atom_sites_solution_hydrogens difmap
_atom_sites_solution_primary Patterson
_atom_sites_solution_secondary difmap
_audit_creation_method SHELXL
_cell_angle_alpha 107.23(7)
_cell_angle_beta 102.90(7)
_cell_angle_gamma 97.84(7)
_cell_formula_units_Z 2
_cell_length_a 10.257(11)
_cell_length_b 10.508(13)
_cell_length_c 13.785(18)
_cell_measurement_reflns_used 25
_cell_measurement_temperature 293(2)
_cell_measurement_theta_max 14.38
_cell_measurement_theta_min 7.97
_cell_volume 1350(3)
_computing_cell_refinement SET4
_computing_data_collection CAD4
_computing_data_reduction 'PLATON, HELENA (Spek, 1996)'
_computing_molecular_graphics 'SCHAKAL(Keller,1995), ZORTEP (Zsolnai, 1997)'
_computing_publication_material 'SHELXL-93 (Sheldrick, 1993)'
_computing_structure_refinement 'SHELXL-93 (Sheldrick, 1993)'
_computing_structure_solution 'SHELXS-86 (Sheldrick, 1990)'
_diffrn_ambient_temperature 293(2)
_diffrn_measurement_device CAD4
_diffrn_measurement_method CAD4
_diffrn_radiation_monochromator graphite
_diffrn_radiation_source 'fine-focus sealed tube'
_diffrn_radiation_type MoKa
_diffrn_radiation_wavelength 0.71073
_diffrn_reflns_av_R_equivalents 0.0198
_diffrn_reflns_av_sigmaI/netI 0.0226
_diffrn_reflns_limit_h_max 13
_diffrn_reflns_limit_h_min -13
_diffrn_reflns_limit_k_max 13
_diffrn_reflns_limit_k_min -1
_diffrn_reflns_limit_l_max 17
_diffrn_reflns_limit_l_min -18
_diffrn_reflns_number 6203
_diffrn_reflns_theta_max 26.00
_diffrn_reflns_theta_min 3.00
_diffrn_standards_decay_% 6.3
_diffrn_standards_interval_count 400
_diffrn_standards_interval_time 3600
_diffrn_standards_number 3
_exptl_absorpt_coefficient_mu 6.070
_exptl_absorpt_correction_T_max 0.9996
_exptl_absorpt_correction_T_min 0.9093
_exptl_absorpt_correction_type 'psi scans'
_exptl_crystal_colour 'light yellow'
_exptl_crystal_density_diffrn 1.808
_exptl_crystal_description plate
_exptl_crystal_F_000 720
_exptl_crystal_size_max .4
_exptl_crystal_size_mid .35
_exptl_crystal_size_min .22
_refine_diff_density_max 1.458
_refine_diff_density_min -1.608
_refine_diff_density_rms .111
_refine_ls_extinction_method none
_refine_ls_goodness_of_fit_all 1.106
_refine_ls_goodness_of_fit_obs 1.100
_refine_ls_hydrogen_treatment 'fully refined'
_refine_ls_matrix_type full
_refine_ls_number_parameters 387
_refine_ls_number_reflns 5273
_refine_ls_number_restraints 0
_refine_ls_restrained_S_all 1.113
_refine_ls_restrained_S_obs 1.100
_refine_ls_R_factor_all 0.0325
_refine_ls_R_factor_obs 0.0269
_refine_ls_shift/esd_max -0.002
_refine_ls_shift/esd_mean 0.000
_refine_ls_structure_factor_coef Fsqd
_refine_ls_weighting_details 'w=1/[s^2^(Fo^2^)+( 0.0379P)^2^+1.1163P] where P=(Fo^2^+2Fc^2^)/3'
_refine_ls_weighting_scheme calc
_refine_ls_wR_factor_all 0.0655
_refine_ls_wR_factor_obs 0.0617
_reflns_number_observed 4842
_reflns_number_total 5291
_reflns_observed_criterion >2sigma(I)
_cod_data_source_file k708618.txt
_cod_data_source_block thiaz
_cod_depositor_comments
;
The following automatic conversions were performed:

data item '_refine_ls_weighting_scheme' value 'calc
w=1/[s^2^(Fo^2^)+( 0.0379P)^2^+1.1163P] where P=(Fo^2^+2Fc^2^)/3' was
changed to 'calc'. A new data item '_refine_ls_weighting_details' was
created with the value set to 'w=1/[s^2^(Fo^2^)+(
0.0379P)^2^+1.1163P] where P=(Fo^2^+2Fc^2^)/3'.

Automatic conversion script
Id: cif_fix_values 6909 2019-04-08 15:41:33Z antanas 
;
_cod_original_cell_volume 1350.1(28)
_cod_original_sg_symbol_H-M P(-)1
_cod_database_code 7702305

loop_
_symmetry_equiv_pos_as_xyz
'x, y, z'
'-x, -y, -z'

loop_
_atom_site_aniso_label
_atom_site_aniso_U_11
_atom_site_aniso_U_22
_atom_site_aniso_U_33
_atom_site_aniso_U_23
_atom_site_aniso_U_13
_atom_site_aniso_U_12
Au 0.02954(9) 0.01955(9) 0.03067(9) 0.01127(6) 0.00729(6) 0.00436(6)
Cl1 0.0353(6) 0.0290(6) 0.0553(7) 0.0164(5) 0.0070(5) -0.0020(5)
Cl2 0.0402(6) 0.0312(5) 0.0361(6) 0.0138(4) 0.0094(5) 0.0149(5)
Cl3 0.0353(6) 0.0255(5) 0.0713(8) 0.0048(5) 0.0161(6) 0.0055(5)
C1 0.029(2) 0.025(2) 0.034(2) 0.015(2) 0.010(2) 0.008(2)
C2 0.045(3) 0.030(2) 0.033(2) 0.011(2) 0.014(2) 0.006(2)
C3 0.054(3) 0.049(3) 0.042(3) 0.023(2) 0.025(2) 0.011(2)
C4 0.042(3) 0.046(3) 0.059(3) 0.026(3) 0.024(3) 0.001(2)
C5 0.038(3) 0.032(2) 0.041(3) 0.015(2) 0.006(2) 0.000(2)
C6 0.026(2) 0.026(2) 0.037(2) 0.016(2) 0.009(2) 0.008(2)
C7 0.029(2) 0.024(2) 0.035(2) 0.012(2) 0.006(2) 0.006(2)
N8 0.031(2) 0.026(2) 0.032(2) 0.011(2) 0.0043(15) 0.004(2)
C9 0.040(3) 0.040(3) 0.043(3) 0.016(2) 0.008(2) 0.017(2)
C10 0.047(3) 0.037(3) 0.032(2) 0.012(2) 0.006(2) 0.009(2)
S20 0.0385(6) 0.0299(6) 0.0486(7) 0.0234(5) 0.0147(5) 0.0136(5)
C21 0.022(2) 0.022(2) 0.046(3) 0.012(2) 0.007(2) 0.005(2)
S22 0.0389(6) 0.0330(6) 0.0589(8) 0.0192(6) 0.0149(6) 0.0201(5)
C23 0.040(3) 0.033(3) 0.056(3) 0.012(2) 0.016(2) 0.016(2)
C24 0.044(3) 0.031(2) 0.044(3) 0.014(2) 0.017(2) 0.013(2)
N25 0.035(2) 0.026(2) 0.046(2) 0.017(2) 0.016(2) 0.011(2)
S30 0.0658(8) 0.0280(6) 0.0577(8) 0.0230(5) 0.0385(7) 0.0199(6)
C31 0.040(3) 0.023(2) 0.042(3) 0.012(2) 0.014(2) 0.011(2)
S32 0.0899(11) 0.0259(6) 0.0485(7) 0.0133(5) 0.0344(7) 0.0188(6)
C33 0.097(5) 0.032(3) 0.060(4) 0.025(3) 0.039(4) 0.024(3)
C34 0.069(4) 0.031(3) 0.049(3) 0.020(2) 0.023(3) 0.012(3)
N35 0.052(3) 0.023(2) 0.039(2) 0.012(2) 0.020(2) 0.013(2)
C50 0.069(4) 0.056(4) 0.059(4) 0.021(3) 0.030(3) 0.008(3)
O51 0.100(4) 0.046(3) 0.117(4) -0.002(3) 0.052(3) 0.010(3)
C52 0.068(5) 0.056(4) 0.056(4) 0.016(3) 0.016(3) 0.015(3)
C53 0.098(7) 0.087(7) 0.099(8) 0.024(6) -0.005(6) 0.027(6)

loop_
_atom_site_label
_atom_site_type_symbol
_atom_site_fract_x
_atom_site_fract_y
_atom_site_fract_z
_atom_site_U_iso_or_equiv
_atom_site_thermal_displace_type
_atom_site_occupancy
_atom_site_calc_flag
Au Au 0.13704(2) 0.47176(2) 0.636172(12) 0.02623(6) Uani 1 d
Cl1 Cl -0.06233(12) 0.32222(11) 0.62851(10) 0.0412(3) Uani 1 d
Cl2 Cl 0.78632(12) 0.59186(11) 0.12078(9) 0.0348(2) Uani 1 d
Cl3 Cl 0.28524(12) 0.01342(11) 0.01042(11) 0.0466(3) Uani 1 d
C1 C 0.3035(4) 0.6013(4) 0.6340(3) 0.0275(9) Uani 1 d
C2 C 0.3225(5) 0.5884(5) 0.5359(4) 0.0354(10) Uani 1 d
H2 H 0.2724(50) 0.5238(51) 0.4819(39) 0.031(13) Uiso 1 d
C3 C 0.4329(6) 0.6706(6) 0.5261(4) 0.0444(12) Uani 1 d
H3 H 0.4498(69) 0.6611(69) 0.4585(54) 0.078(21) Uiso 1 d
C4 C 0.5224(6) 0.7677(6) 0.6151(4) 0.0460(12) Uani 1 d
H4 H 0.5951(60) 0.8135(58) 0.6080(43) 0.048(15) Uiso 1 d
C5 C 0.5032(5) 0.7831(5) 0.7129(4) 0.0380(11) Uani 1 d
H5 H 0.5557(54) 0.8420(54) 0.7717(41) 0.040(14) Uiso 1 d
C6 C 0.3936(4) 0.7005(4) 0.7251(3) 0.0281(9) Uani 1 d
C7 C 0.3748(5) 0.7198(5) 0.8340(3) 0.0291(9) Uani 1 d
H7A H 0.3087(42) 0.6513(43) 0.8297(30) 0.014(10) Uiso 1 d
H7B H 0.3557(50) 0.8082(55) 0.8629(39) 0.038(13) Uiso 1 d
N8 N 0.5018(4) 0.7187(4) 0.9124(3) 0.0304(8) Uani 1 d
H8 H 0.5695(55) 0.8003(56) 0.9206(41) 0.046(15) Uiso 1 d
C9 C 0.5560(6) 0.5945(5) 0.8753(4) 0.0402(11) Uani 1 d
H9A H 0.6419(56) 0.6025(54) 0.9280(42) 0.045(14) Uiso 1 d
H9B H 0.5840(54) 0.5992(55) 0.8153(44) 0.044(15) Uiso 1 d
H9C H 0.4731(49) 0.5110(49) 0.8589(35) 0.032(12) Uiso 1 d
C10 C 0.4742(6) 0.7341(6) 1.0163(4) 0.0395(11) Uani 1 d
H10A H 0.5545(60) 0.7340(56) 1.0687(45) 0.049(15) Uiso 1 d
H10B H 0.4437(54) 0.8062(59) 1.0365(41) 0.040(15) Uiso 1 d
H10C H 0.4207(64) 0.6555(68) 1.0096(47) 0.059(18) Uiso 1 d
S20 S 0.03259(12) 0.65744(11) 0.67182(10) 0.0356(3) Uani 1 d
C21 C -0.0073(4) 0.6733(4) 0.7882(4) 0.0303(9) Uani 1 d
S22 S -0.10223(13) 0.79304(12) 0.83008(11) 0.0413(3) Uani 1 d
C23 C -0.0511(6) 0.7843(5) 0.9627(4) 0.0421(11) Uani 1 d
H23A H -0.1225(57) 0.7995(54) 0.9935(41) 0.043(14) Uiso 1 d
H23B H 0.0282(57) 0.8564(57) 1.0036(42) 0.045(15) Uiso 1 d
C24 C -0.0243(6) 0.6425(5) 0.9465(4) 0.0383(11) Uani 1 d
H24A H 0.0411(61) 0.6395(58) 1.0089(46) 0.054(16) Uiso 1 d
H24B H -0.1085(67) 0.5673(67) 0.9329(49) 0.068(19) Uiso 1 d
N25 N 0.0279(4) 0.6089(4) 0.8533(3) 0.0334(8) Uani 1 d
H25 H 0.0825(64) 0.5433(66) 0.8442(48) 0.063(18) Uiso 1 d
S30 S 0.25254(15) 0.30405(12) 0.57166(11) 0.0439(3) Uani 1 d
C31 C 0.2087(5) 0.1642(4) 0.6068(4) 0.0338(10) Uani 1 d
S32 S 0.2133(2) 0.00781(13) 0.52195(11) 0.0514(4) Uani 1 d
C33 C 0.2010(9) -0.0692(6) 0.6217(6) 0.057(2) Uani 1 d
H33A H 0.1462(61) -0.1473(67) 0.5877(46) 0.049(17) Uiso 1 d
H33B H 0.2836(119) -0.0707(116) 0.6602(89) 0.163(49) Uiso 1 d
C34 C 0.1402(7) 0.0229(5) 0.6973(5) 0.0468(13) Uani 1 d
H34A H 0.1670(53) 0.0268(54) 0.7577(44) 0.038(15) Uiso 1 d
H34B H 0.0384(66) -0.0044(61) 0.6740(47) 0.056(17) Uiso 1 d
N35 N 0.1770(4) 0.1585(4) 0.6901(3) 0.0358(9) Uani 1 d
H35 H 0.1767(56) 0.2196(58) 0.7350(44) 0.040(16) Uiso 1 d
C50 C 0.2886(7) 0.7708(7) 0.2220(5) 0.059(2) Uani 1 d
O51 O 0.2578(6) 0.6541(5) 0.1616(5) 0.092(2) Uani 1 d
C52 C 0.1927(8) 0.8645(8) 0.2216(6) 0.061(2) Uani 1 d
H52A H 0.2075(69) 0.9335(74) 0.2895(60) 0.078(22) Uiso 1 d
H52B H 0.1118(66) 0.8186(64) 0.1949(47) 0.050(18) Uiso 1 d
H52C H 0.2164(80) 0.9182(82) 0.1773(63) 0.097(26) Uiso 1 d
C53 C 0.4264(11) 0.8304(12) 0.2945(10) 0.101(3) Uani 1 d
H53A H 0.4488(83) 0.8968(88) 0.2559(64) 0.097(28) Uiso 1 d
H53B H 0.4178(65) 0.8784(68) 0.3574(52) 0.054(19) Uiso 1 d
H53C H 0.4831(98) 0.7541(102) 0.2749(73) 0.123(33) Uiso 1 d

loop_
_atom_type_symbol
_atom_type_description
_atom_type_scat_dispersion_real
_atom_type_scat_dispersion_imag
_atom_type_scat_source
C C .0033 .0016 'International Tables Vol C Tables 4.2.6.8 and 6.1.1.4'
H H .0000 .0000 'International Tables Vol C Tables 4.2.6.8 and 6.1.1.4'
N N .0061 .0033 'International Tables Vol C Tables 4.2.6.8 and 6.1.1.4'
Au Au -2.0133 8.8022 'International Tables Vol C Tables 4.2.6.8 and 6.1.1.4'
Cl Cl .1484 .1585 'International Tables Vol C Tables 4.2.6.8 and 6.1.1.4'
S S .1246 .1234 'International Tables Vol C Tables 4.2.6.8 and 6.1.1.4'
O O .0106 .0060 'International Tables Vol C Tables 4.2.6.8 and 6.1.1.4'

loop_
_geom_angle_atom_site_label_1
_geom_angle_atom_site_label_2
_geom_angle_atom_site_label_3
_geom_angle
C1 Au S30 83.6(2)
C1 Au S20 87.8(2)
S30 Au S20 167.29(4)
C1 Au Cl1 176.53(12)
S30 Au Cl1 96.72(11)
S20 Au Cl1 91.29(10)
C2 C1 C6 120.4(4)
C2 C1 Au 116.2(3)
C6 C1 Au 123.4(3)
C1 C2 C3 120.6(5)
C4 C3 C2 119.4(5)
C5 C4 C3 120.5(5)
C4 C5 C6 121.2(5)
C5 C6 C1 117.8(4)
C5 C6 C7 120.1(4)
C1 C6 C7 122.0(4)
N8 C7 C6 112.9(4)
C9 N8 C10 111.1(4)
C9 N8 C7 112.4(4)
C10 N8 C7 109.7(4)
C21 S20 Au 107.0(2)
N25 C21 S20 128.0(4)
N25 C21 S22 113.8(4)
S20 C21 S22 118.2(3)
C21 S22 C23 89.9(2)
C24 C23 S22 104.7(4)
N25 C24 C23 105.6(4)
C21 N25 C24 115.6(4)
C31 S30 Au 110.6(2)
N35 C31 S30 129.1(4)
N35 C31 S32 113.9(3)
S30 C31 S32 116.9(3)
C31 S32 C33 90.6(3)
C34 C33 S32 106.1(4)
N35 C34 C33 105.7(5)
C31 N35 C34 117.0(4)
O51 C50 C53 121.7(8)
O51 C50 C52 122.1(7)
C53 C50 C52 116.0(7)

loop_
_geom_bond_atom_site_label_1
_geom_bond_atom_site_label_2
_geom_bond_distance
Au C1 2.045(5)
Au S30 2.326(3)
Au S20 2.331(3)
Au Cl1 2.364(3)
C1 C2 1.380(6)
C1 C6 1.400(6)
C2 C3 1.384(7)
C3 C4 1.375(8)
C4 C5 1.370(7)
C5 C6 1.397(6)
C6 C7 1.514(6)
C7 N8 1.500(6)
N8 C9 1.484(6)
N8 C10 1.487(6)
S20 C21 1.709(5)
C21 N25 1.294(6)
C21 S22 1.738(5)
S22 C23 1.819(6)
C23 C24 1.513(7)
C24 N25 1.467(6)
S30 C31 1.714(5)
C31 N35 1.275(6)
C31 S32 1.726(5)
S32 C33 1.809(6)
C33 C34 1.506(8)
C34 N35 1.462(6)
C50 O51 1.212(8)
C50 C53 1.464(12)
C50 C52 1.484(10)
